data_2106833
loop_
_publ_author_name
'Banks, E.'
'la Placa, S.J.'
'Kunnmann, W.'
'Corliss, L.M.'
'Hastings, J.M.'

_publ_section_title
;
 A note on the crystal and magnetic structure of Ba Tb O3
;
_journal_name_full 'Acta Crystallographica B (24,1968-38,1982)'
_journal_page_first 3429
_journal_page_last 3430
_journal_volume 28
_journal_year 1972
_chemical_formula_sum 'Ba O3 Tb1.002'
_chemical_name_systematic 'Ba Tb1.002 O3'
_space_group_IT_number 167
_symmetry_space_group_name_Hall '-P 3* 2n'
_symmetry_space_group_name_H-M 'R -3 c :R'
_cell_angle_alpha 60.13
_cell_angle_beta 60.13
_cell_angle_gamma 60.13
_cell_formula_units_Z 2
_cell_length_a 6.05
_cell_length_b 6.05
_cell_length_c 6.05
_cell_volume 157.046
_citation_journal_id_ASTM ACBCAR
_cod_data_source_file Banks_ACBCAR_1972_1746.cif
_cod_data_source_block Ba1O3Tb1.002
_cod_original_cell_volume 157.0465
_cod_original_sg_symbol_Hall '-R 3 2"c (-y+z,x+z,-x+y+z)'
_cod_original_formula_sum 'Ba1 O3 Tb1.002'
_cod_database_code 2106833

loop_
_symmetry_equiv_pos_as_xyz
x,y,z
z,x,y
y,z,x
-y+1/2,-x+1/2,-z+1/2
-z+1/2,-y+1/2,-x+1/2
-x+1/2,-z+1/2,-y+1/2
-x,-y,-z
-z,-x,-y
-y,-z,-x
y-1/2,x-1/2,z-1/2
z-1/2,y-1/2,x-1/2
x-1/2,z-1/2,y-1/2

loop_
_atom_site_label
_atom_site_type_symbol
_atom_site_fract_x
_atom_site_fract_y
_atom_site_fract_z
_atom_site_occupancy
_atom_site_U_iso_or_equiv
Tb1 Tb+4 0 0 0 1.002 0.0
O1 O-2 0.7073 -0.2073 0.25 1 0.0
Ba1 Ba+2 0.25 0.25 0.25 1 0.0
